data_7032948
loop_
_publ_author_name
'Hohloch, Stephan'
'Kaiser, Selina'
'Duecker, Fenja Leena'
'Bolje, Aljo\<sa'
'Maity, Ramananda'
'Ko\<smrlj, Janez'
'Sarkar, Biprajit'

_publ_section_title
;
 Catalytic oxygenation of sp3 &quot;C-H&quot; bonds with Ir(III) complexes
 of chelating triazoles and mesoionic carbenes.
;
_journal_issue 2
_journal_name_full 'Dalton transactions (Cambridge, England : 2003)'
_journal_page_first 686
_journal_page_last 693
_journal_paper_doi 10.1039/c4dt02879a
_journal_volume 44
_journal_year 2015
_chemical_formula_sum 'C21 H33 Cl3 F6 Ir N6 P'
_chemical_formula_weight 813.05
_chemical_name_systematic
;
 ?
;
_space_group_IT_number 2
_symmetry_cell_setting triclinic
_symmetry_space_group_name_Hall '-P 1'
_symmetry_space_group_name_H-M 'P -1'
_atom_sites_solution_hydrogens geom
_atom_sites_solution_primary direct
_atom_sites_solution_secondary difmap
_audit_creation_method SHELXL-97
_cell_angle_alpha 78.662(4)
_cell_angle_beta 85.451(4)
_cell_angle_gamma 72.021(4)
_cell_formula_units_Z 2
_cell_length_a 7.6814(14)
_cell_length_b 12.408(2)
_cell_length_c 16.186(3)
_cell_measurement_reflns_used 5349
_cell_measurement_temperature 140(2)
_cell_measurement_theta_max 27.54
_cell_measurement_theta_min 1.75
_cell_volume 1438.4(4)
_computing_cell_refinement 'Saint+ Software'
_computing_data_collection 'Bruker Smart Software'
_computing_data_reduction 'Saint+ Software'
_computing_molecular_graphics 'Diamond 3.2i'
_computing_publication_material ShelXL
_computing_structure_refinement 'SHELXL-97 (Sheldrick, 2008)'
_diffrn_ambient_temperature 140(2)
_diffrn_measured_fraction_theta_full 0.958
_diffrn_measured_fraction_theta_max 0.958
_diffrn_measurement_device_type 'Bruker Smart AXS'
_diffrn_measurement_method 'omega scans'
_diffrn_radiation_monochromator graphite
_diffrn_radiation_source 'fine-focus sealed tube'
_diffrn_radiation_type MoK\a
_diffrn_radiation_wavelength 0.71073
_diffrn_reflns_av_R_equivalents 0.0243
_diffrn_reflns_av_sigmaI/netI 0.0465
_diffrn_reflns_limit_h_max 9
_diffrn_reflns_limit_h_min -9
_diffrn_reflns_limit_k_max 16
_diffrn_reflns_limit_k_min -15
_diffrn_reflns_limit_l_max 20
_diffrn_reflns_limit_l_min -14
_diffrn_reflns_number 10986
_diffrn_reflns_theta_full 27.54
_diffrn_reflns_theta_max 27.54
_diffrn_reflns_theta_min 1.75
_exptl_absorpt_coefficient_mu 5.038
_exptl_absorpt_correction_T_max 0.746
_exptl_absorpt_correction_T_min 0.577
_exptl_absorpt_correction_type multi-scan
_exptl_absorpt_process_details 'Blessing, 1995'
_exptl_crystal_colour yellow
_exptl_crystal_density_diffrn 1.877
_exptl_crystal_density_method 'not measured'
_exptl_crystal_description block
_exptl_crystal_F_000 796
_exptl_crystal_size_max 0.24
_exptl_crystal_size_mid 0.22
_exptl_crystal_size_min 0.17
_refine_diff_density_max 2.522
_refine_diff_density_min -2.593
_refine_diff_density_rms 0.335
_refine_ls_extinction_method none
_refine_ls_goodness_of_fit_ref 1.160
_refine_ls_hydrogen_treatment constr
_refine_ls_matrix_type full
_refine_ls_number_parameters 350
_refine_ls_number_reflns 6333
_refine_ls_number_restraints 12
_refine_ls_restrained_S_all 1.159
_refine_ls_R_factor_all 0.0590
_refine_ls_R_factor_gt 0.0446
_refine_ls_shift/su_max 0.001
_refine_ls_shift/su_mean 0.000
_refine_ls_structure_factor_coef Fsqd
_refine_ls_weighting_details 'calc w=1/[\s^2^(Fo^2^)+(0.0000P)^2^+39.2666P] where P=(Fo^2^+2Fc^2^)/3'
_refine_ls_weighting_scheme calc
_refine_ls_wR_factor_gt 0.1128
_refine_ls_wR_factor_ref 0.1389
_reflns_number_gt 5349
_reflns_number_total 6333
_reflns_threshold_expression >2\s(I)
_cod_data_source_file c4dt02879a2.cif
_cod_data_source_block sar401m
_cod_depositor_comments 'Adding full bibliography for 7032946--7032948.cif.'
_cod_original_cell_volume 1438.4(5)
_cod_original_sg_symbol_H-M P-1
_cod_database_code 7032948

loop_
_symmetry_equiv_pos_as_xyz
'x, y, z'
'-x, -y, -z'

loop_
_atom_site_label
_atom_site_type_symbol
_atom_site_fract_x
_atom_site_fract_y
_atom_site_fract_z
_atom_site_U_iso_or_equiv
_atom_site_adp_type
_atom_site_occupancy
_atom_site_symmetry_multiplicity
_atom_site_calc_flag
_atom_site_refinement_flags
Ir1 Ir 0.28347(5) 0.35702(3) 0.32733(2) 0.01627(11) Uani 1 1 d .
Cl1 Cl -0.0365(3) 0.4170(2) 0.36458(15) 0.0247(5) Uani 1 1 d .
P1 P -0.3108(4) -0.0664(2) 0.19456(17) 0.0263(6) Uani 1 1 d .
F2 F -0.1217(8) -0.1526(6) 0.2309(4) 0.0351(15) Uani 1 1 d .
F5 F -0.5022(8) 0.0207(6) 0.1569(4) 0.0348(15) Uani 1 1 d .
N6 N 0.1446(11) 0.4025(7) 0.1391(5) 0.0196(16) Uani 1 1 d .
F3 F -0.3946(11) -0.1702(6) 0.2056(6) 0.055(2) Uani 1 1 d .
N5 N 0.2731(11) 0.1062(6) 0.4182(5) 0.0189(16) Uani 1 1 d .
C25 C 0.3966(18) 0.6037(10) 0.2307(8) 0.039(3) Uani 1 1 d .
H25A H 0.2720 0.6522 0.2301 0.059 Uiso 1 1 calc R
H25B H 0.4291 0.5809 0.1768 0.059 Uiso 1 1 calc R
H25C H 0.4759 0.6452 0.2422 0.059 Uiso 1 1 calc R
C5 C 0.2926(15) 0.1088(8) 0.5062(6) 0.028(2) Uani 1 1 d .
H5A H 0.3650 0.1590 0.5106 0.033 Uiso 1 1 calc R
H5B H 0.3553 0.0320 0.5357 0.033 Uiso 1 1 calc R
N1 N 0.2129(10) 0.0407(7) 0.3167(5) 0.0175(15) Uani 1 1 d .
N3 N 0.2466(12) 0.0134(7) 0.3981(5) 0.0217(17) Uani 1 1 d .
C1 C 0.2630(13) 0.1942(8) 0.3511(6) 0.0197(18) Uani 1 1 d U
F6 F -0.2297(11) 0.0395(7) 0.1808(7) 0.071(3) Uani 1 1 d .
F4 F -0.2449(12) -0.0871(8) 0.1023(5) 0.065(3) Uani 1 1 d .
F1 F -0.3847(11) -0.0460(8) 0.2865(5) 0.062(2) Uani 1 1 d .
N2 N 0.1243(12) 0.2395(7) 0.1294(5) 0.0227(17) Uani 1 1 d .
C20 C 0.4166(14) 0.4983(8) 0.2980(6) 0.023(2) Uani 1 1 d .
C22 C 0.5554(13) 0.3206(8) 0.3803(6) 0.0201(19) Uani 1 1 d .
C28 C 0.3910(17) 0.3622(10) 0.5254(6) 0.034(3) Uani 1 1 d .
H28A H 0.4734 0.2885 0.5483 0.051 Uiso 1 1 calc R
H28B H 0.2671 0.3614 0.5376 0.051 Uiso 1 1 calc R
H28C H 0.4135 0.4207 0.5503 0.051 Uiso 1 1 calc R
C3 C 0.2251(11) 0.1490(8) 0.2835(5) 0.0160(17) Uani 1 1 d .
C29 C 0.1939(16) 0.5954(9) 0.4089(8) 0.034(3) Uani 1 1 d .
H29A H 0.2433 0.6230 0.4503 0.051 Uiso 1 1 calc R
H29B H 0.0928 0.5692 0.4333 0.051 Uiso 1 1 calc R
H29C H 0.1524 0.6567 0.3618 0.051 Uiso 1 1 calc R
C27 C 0.6880(14) 0.2048(9) 0.4073(7) 0.028(2) Uani 1 1 d .
H27A H 0.6957 0.1582 0.3656 0.043 Uiso 1 1 calc R
H27B H 0.6475 0.1687 0.4602 0.043 Uiso 1 1 calc R
H27C H 0.8064 0.2127 0.4138 0.043 Uiso 1 1 calc R
N4 N 0.0975(12) 0.3463(7) 0.0862(5) 0.0256(18) Uani 1 1 d .
C10 C 0.1778(14) -0.0449(8) 0.2757(6) 0.022(2) Uani 1 1 d .
H10A H 0.1982 -0.1165 0.3148 0.034 Uiso 1 1 calc R
H10B H 0.2589 -0.0562 0.2278 0.034 Uiso 1 1 calc R
H10C H 0.0533 -0.0185 0.2576 0.034 Uiso 1 1 calc R
C6 C 0.1027(15) 0.1528(11) 0.5466(7) 0.036(3) Uani 1 1 d .
H6A H 0.1154 0.1539 0.6049 0.055 Uiso 1 1 calc R
H6B H 0.0316 0.1029 0.5421 0.055 Uiso 1 1 calc R
H6C H 0.0421 0.2294 0.5180 0.055 Uiso 1 1 calc R
C7 C 0.1167(17) 0.5262(9) 0.1086(7) 0.034(3) Uani 1 1 d .
H7A H 0.1189 0.5417 0.0475 0.041 Uiso 1 1 calc R
H7B H 0.2156 0.5481 0.1275 0.041 Uiso 1 1 calc R
C4 C 0.1868(12) 0.2305(8) 0.2071(6) 0.0181(18) Uani 1 1 d .
C24 C 0.3389(15) 0.4979(9) 0.3797(7) 0.027(2) Uani 1 1 d .
C11 C 0.0857(15) 0.1551(9) 0.0896(7) 0.028(2) Uani 1 1 d .
H11A H 0.0438 0.1899 0.0334 0.042 Uiso 1 1 calc R
H11B H -0.0074 0.1273 0.1216 0.042 Uiso 1 1 calc R
H11C H 0.1950 0.0918 0.0872 0.042 Uiso 1 1 calc R
C26 C 0.6717(16) 0.3513(10) 0.2257(7) 0.034(2) Uani 1 1 d .
H26A H 0.7853 0.3659 0.2315 0.051 Uiso 1 1 calc R
H26B H 0.6168 0.3952 0.1735 0.051 Uiso 1 1 calc R
H26C H 0.6942 0.2707 0.2260 0.051 Uiso 1 1 calc R
C8 C -0.062(2) 0.5962(10) 0.1404(9) 0.058(4) Uani 1 1 d .
H8A H -0.0768 0.6766 0.1201 0.086 Uiso 1 1 calc R
H8B H -0.0637 0.5813 0.2009 0.086 Uiso 1 1 calc R
H8C H -0.1600 0.5759 0.1206 0.086 Uiso 1 1 calc R
C21 C 0.5483(13) 0.3847(8) 0.2957(6) 0.0194(18) Uani 1 1 d U
C23 C 0.4206(14) 0.3874(8) 0.4325(6) 0.0213(19) Uani 1 1 d .
Cl10 Cl 0.2074(4) -0.1494(3) 0.07241(19) 0.0390(6) Uani 1 1 d .
C2 C 0.2059(12) 0.3376(8) 0.2142(6) 0.0187(18) Uani 1 1 d .
Cl11 Cl 0.4606(5) -0.3226(4) -0.0127(2) 0.0616(10) Uani 1 1 d .
C100 C 0.4258(17) -0.1922(11) 0.0232(8) 0.040(3) Uani 1 1 d .
H10D H 0.4358 -0.1325 -0.0240 0.048 Uiso 1 1 calc R
H10E H 0.5197 -0.2018 0.0631 0.048 Uiso 1 1 calc R

loop_
_atom_site_aniso_label
_atom_site_aniso_U_11
_atom_site_aniso_U_22
_atom_site_aniso_U_33
_atom_site_aniso_U_23
_atom_site_aniso_U_13
_atom_site_aniso_U_12
Ir1 0.01877(18) 0.01418(17) 0.01578(17) -0.00129(12) -0.00408(12) -0.00481(12)
Cl1 0.0214(11) 0.0267(12) 0.0260(12) -0.0062(9) 0.0006(9) -0.0064(9)
P1 0.0240(13) 0.0260(13) 0.0295(14) -0.0056(11) -0.0035(11) -0.0071(11)
F2 0.024(3) 0.037(4) 0.041(4) -0.010(3) -0.002(3) -0.002(3)
F5 0.023(3) 0.039(4) 0.036(4) 0.003(3) -0.003(3) -0.005(3)
N6 0.024(4) 0.017(4) 0.016(4) -0.003(3) -0.003(3) -0.004(3)
F3 0.047(5) 0.036(4) 0.086(6) -0.005(4) -0.015(4) -0.018(4)
N5 0.018(4) 0.017(4) 0.021(4) -0.002(3) 0.001(3) -0.005(3)
C25 0.048(7) 0.030(6) 0.039(6) 0.011(5) -0.013(6) -0.019(5)
C5 0.040(6) 0.018(5) 0.024(5) -0.001(4) -0.018(4) -0.007(4)
N1 0.017(4) 0.020(4) 0.018(4) -0.001(3) 0.003(3) -0.011(3)
N3 0.031(5) 0.017(4) 0.016(4) -0.003(3) -0.002(3) -0.006(3)
C1 0.020(2) 0.019(2) 0.019(2) -0.0031(10) 0.0006(10) -0.0053(11)
F6 0.034(4) 0.038(4) 0.141(9) -0.001(5) -0.017(5) -0.019(4)
F4 0.058(5) 0.082(6) 0.032(4) -0.014(4) 0.003(4) 0.015(5)
F1 0.048(5) 0.081(6) 0.041(4) -0.025(4) -0.012(4) 0.017(4)
N2 0.029(4) 0.021(4) 0.017(4) 0.000(3) -0.004(3) -0.006(3)
C20 0.026(5) 0.017(4) 0.026(5) -0.004(4) -0.003(4) -0.006(4)
C22 0.024(5) 0.017(4) 0.024(5) -0.003(4) -0.002(4) -0.013(4)
C28 0.053(7) 0.041(6) 0.016(5) -0.006(4) -0.005(5) -0.025(6)
C3 0.009(4) 0.024(5) 0.016(4) -0.001(3) 0.001(3) -0.009(3)
C29 0.034(6) 0.025(5) 0.049(7) -0.020(5) -0.003(5) -0.009(5)
C27 0.023(5) 0.026(5) 0.036(6) 0.002(4) -0.010(4) -0.010(4)
N4 0.036(5) 0.025(4) 0.016(4) 0.001(3) -0.004(3) -0.011(4)
C10 0.023(5) 0.026(5) 0.021(5) -0.008(4) 0.007(4) -0.011(4)
C6 0.024(5) 0.054(7) 0.027(6) -0.010(5) -0.002(4) -0.003(5)
C7 0.048(7) 0.022(5) 0.032(6) 0.008(4) -0.016(5) -0.016(5)
C4 0.011(4) 0.023(5) 0.020(4) -0.003(4) -0.004(3) -0.005(3)
C24 0.029(5) 0.027(5) 0.028(5) -0.006(4) -0.003(4) -0.014(4)
C11 0.034(6) 0.030(5) 0.026(5) -0.008(4) -0.007(4) -0.015(5)
C26 0.034(6) 0.043(6) 0.024(5) -0.007(5) 0.004(4) -0.010(5)
C8 0.085(11) 0.021(6) 0.054(9) 0.001(6) -0.012(8) 0.002(6)
C21 0.019(2) 0.020(2) 0.020(2) -0.0034(10) -0.0002(10) -0.0063(11)
C23 0.028(5) 0.023(5) 0.017(4) -0.003(4) -0.007(4) -0.011(4)
Cl10 0.0454(17) 0.0366(15) 0.0369(15) -0.0064(12) -0.0077(13) -0.0134(13)
C2 0.017(4) 0.020(4) 0.017(4) 0.000(3) -0.001(3) -0.004(4)
Cl11 0.053(2) 0.091(3) 0.053(2) -0.042(2) 0.0144(16) -0.025(2)
C100 0.037(7) 0.056(8) 0.032(6) -0.005(5) 0.006(5) -0.025(6)

loop_
_atom_type_symbol
_atom_type_description
_atom_type_scat_dispersion_real
_atom_type_scat_dispersion_imag
_atom_type_scat_source
C C 0.0033 0.0016 'International Tables Vol C Tables 4.2.6.8 and 6.1.1.4'
H H 0.0000 0.0000 'International Tables Vol C Tables 4.2.6.8 and 6.1.1.4'
N N 0.0061 0.0033 'International Tables Vol C Tables 4.2.6.8 and 6.1.1.4'
F F 0.0171 0.0103 'International Tables Vol C Tables 4.2.6.8 and 6.1.1.4'
P P 0.1023 0.0942 'International Tables Vol C Tables 4.2.6.8 and 6.1.1.4'
Cl Cl 0.1484 0.1585 'International Tables Vol C Tables 4.2.6.8 and 6.1.1.4'
Ir Ir -1.4442 7.9887 'International Tables Vol C Tables 4.2.6.8 and 6.1.1.4'

loop_
_geom_angle_atom_site_label_1
_geom_angle_atom_site_label_2
_geom_angle_atom_site_label_3
_geom_angle
C1 Ir1 C2 76.5(4)
C1 Ir1 C21 119.9(4)
C2 Ir1 C21 102.2(4)
C1 Ir1 C22 98.9(4)
C2 Ir1 C22 131.7(4)
C21 Ir1 C22 38.4(3)
C1 Ir1 C23 110.6(4)
C2 Ir1 C23 166.9(4)
C21 Ir1 C23 64.7(4)
C22 Ir1 C23 38.0(4)
C1 Ir1 C20 158.5(4)
C2 Ir1 C20 106.3(4)
C21 Ir1 C20 38.7(3)
C22 Ir1 C20 62.9(3)
C23 Ir1 C20 63.0(3)
C1 Ir1 C24 146.8(4)
C2 Ir1 C24 136.7(4)
C21 Ir1 C24 63.5(4)
C22 Ir1 C24 62.5(4)
C23 Ir1 C24 37.8(3)
C20 Ir1 C24 36.5(4)
C1 Ir1 Cl1 85.9(3)
C2 Ir1 Cl1 87.0(3)
C21 Ir1 Cl1 153.9(3)
C22 Ir1 Cl1 141.2(3)
C23 Ir1 Cl1 104.3(3)
C20 Ir1 Cl1 115.4(3)
C24 Ir1 Cl1 92.9(3)
F4 P1 F3 89.1(5)
F4 P1 F1 177.7(5)
F3 P1 F1 89.4(5)
F4 P1 F6 89.8(6)
F3 P1 F6 178.3(5)
F1 P1 F6 91.8(6)
F4 P1 F2 90.3(4)
F3 P1 F2 90.3(4)
F1 P1 F2 91.3(4)
F6 P1 F2 91.0(4)
F4 P1 F5 89.2(4)
F3 P1 F5 89.6(4)
F1 P1 F5 89.2(4)
F6 P1 F5 89.1(4)
F2 P1 F5 179.5(4)
N4 N6 C2 114.9(8)
N4 N6 C7 115.8(8)
C2 N6 C7 129.2(8)
N3 N5 C1 113.8(8)
N3 N5 C5 119.0(8)
C1 N5 C5 127.0(8)
C20 C25 H25A 109.5
C20 C25 H25B 109.5
H25A C25 H25B 109.5
C20 C25 H25C 109.5
H25A C25 H25C 109.5
H25B C25 H25C 109.5
N5 C5 C6 109.4(8)
N5 C5 H5A 109.8
C6 C5 H5A 109.8
N5 C5 H5B 109.8
C6 C5 H5B 109.8
H5A C5 H5B 108.2
N3 N1 C3 111.3(7)
N3 N1 C10 118.3(7)
C3 N1 C10 130.3(8)
N1 N3 N5 105.4(7)
N5 C1 C3 102.9(8)
N5 C1 Ir1 138.7(7)
C3 C1 Ir1 118.4(7)
N4 N2 C4 110.3(8)
N4 N2 C11 118.8(8)
C4 N2 C11 130.8(8)
C24 C20 C21 108.3(8)
C24 C20 C25 125.2(10)
C21 C20 C25 125.4(10)
C24 C20 Ir1 71.8(6)
C21 C20 Ir1 67.9(5)
C25 C20 Ir1 135.3(7)
C21 C22 C23 109.5(8)
C21 C22 C27 123.5(9)
C23 C22 C27 127.0(9)
C21 C22 Ir1 69.6(5)
C23 C22 Ir1 71.6(5)
C27 C22 Ir1 126.4(6)
C23 C28 H28A 109.5
C23 C28 H28B 109.5
H28A C28 H28B 109.5
C23 C28 H28C 109.5
H28A C28 H28C 109.5
H28B C28 H28C 109.5
N1 C3 C1 106.7(8)
N1 C3 C4 138.9(8)
C1 C3 C4 113.6(8)
C24 C29 H29A 109.5
C24 C29 H29B 109.5
H29A C29 H29B 109.5
C24 C29 H29C 109.5
H29A C29 H29C 109.5
H29B C29 H29C 109.5
C22 C27 H27A 109.5
C22 C27 H27B 109.5
H27A C27 H27B 109.5
C22 C27 H27C 109.5
H27A C27 H27C 109.5
H27B C27 H27C 109.5
N2 N4 N6 104.5(7)
N1 C10 H10A 109.5
N1 C10 H10B 109.5
H10A C10 H10B 109.5
N1 C10 H10C 109.5
H10A C10 H10C 109.5
H10B C10 H10C 109.5
C5 C6 H6A 109.5
C5 C6 H6B 109.5
H6A C6 H6B 109.5
C5 C6 H6C 109.5
H6A C6 H6C 109.5
H6B C6 H6C 109.5
N6 C7 C8 110.9(10)
N6 C7 H7A 109.5
C8 C7 H7A 109.5
N6 C7 H7B 109.5
C8 C7 H7B 109.5
H7A C7 H7B 108.1
N2 C4 C2 108.4(8)
N2 C4 C3 138.9(9)
C2 C4 C3 112.5(8)
C20 C24 C23 109.6(9)
C20 C24 C29 126.0(10)
C23 C24 C29 124.4(10)
C20 C24 Ir1 71.7(6)
C23 C24 Ir1 70.0(5)
C29 C24 Ir1 124.5(7)
N2 C11 H11A 109.5
N2 C11 H11B 109.5
H11A C11 H11B 109.5
N2 C11 H11C 109.5
H11A C11 H11C 109.5
H11B C11 H11C 109.5
C21 C26 H26A 109.5
C21 C26 H26B 109.5
H26A C26 H26B 109.5
C21 C26 H26C 109.5
H26A C26 H26C 109.5
H26B C26 H26C 109.5
C7 C8 H8A 109.5
C7 C8 H8B 109.5
H8A C8 H8B 109.5
C7 C8 H8C 109.5
H8A C8 H8C 109.5
H8B C8 H8C 109.5
C22 C21 C26 126.5(9)
C22 C21 C20 106.2(8)
C26 C21 C20 126.4(9)
C22 C21 Ir1 72.0(5)
C26 C21 Ir1 128.0(7)
C20 C21 Ir1 73.4(5)
C22 C23 C24 106.2(8)
C22 C23 C28 128.7(9)
C24 C23 C28 124.0(9)
C22 C23 Ir1 70.3(5)
C24 C23 Ir1 72.1(5)
C28 C23 Ir1 131.2(7)
N6 C2 C4 101.7(8)
N6 C2 Ir1 139.2(7)
C4 C2 Ir1 118.6(6)
Cl11 C100 Cl10 110.8(6)
Cl11 C100 H10D 109.5
Cl10 C100 H10D 109.5
Cl11 C100 H10E 109.5
Cl10 C100 H10E 109.5
H10D C100 H10E 108.1

loop_
_geom_bond_atom_site_label_1
_geom_bond_atom_site_label_2
_geom_bond_distance
Ir1 C1 2.034(9)
Ir1 C2 2.049(9)
Ir1 C21 2.172(9)
Ir1 C22 2.203(9)
Ir1 C23 2.220(9)
Ir1 C20 2.246(10)
Ir1 C24 2.248(10)
Ir1 Cl1 2.402(2)
P1 F4 1.582(8)
P1 F3 1.584(8)
P1 F1 1.589(8)
P1 F6 1.590(8)
P1 F2 1.591(7)
P1 F5 1.613(6)
N6 N4 1.338(11)
N6 C2 1.349(11)
N6 C7 1.470(12)
N5 N3 1.332(11)
N5 C1 1.369(12)
N5 C5 1.453(12)
C25 C20 1.505(14)
C25 H25A 0.9600
C25 H25B 0.9600
C25 H25C 0.9600
C5 C6 1.533(15)
C5 H5A 0.9700
C5 H5B 0.9700
N1 N3 1.321(10)
N1 C3 1.375(11)
N1 C10 1.456(12)
C1 C3 1.410(13)
N2 N4 1.334(11)
N2 C4 1.354(11)
N2 C11 1.445(12)
C20 C24 1.406(14)
C20 C21 1.464(13)
C22 C21 1.438(13)
C22 C23 1.441(14)
C22 C27 1.488(13)
C28 C23 1.489(13)
C28 H28A 0.9600
C28 H28B 0.9600
C28 H28C 0.9600
C3 C4 1.421(12)
C29 C24 1.496(15)
C29 H29A 0.9600
C29 H29B 0.9600
C29 H29C 0.9600
C27 H27A 0.9600
C27 H27B 0.9600
C27 H27C 0.9600
C10 H10A 0.9600
C10 H10B 0.9600
C10 H10C 0.9600
C6 H6A 0.9600
C6 H6B 0.9600
C6 H6C 0.9600
C7 C8 1.493(19)
C7 H7A 0.9700
C7 H7B 0.9700
C4 C2 1.409(13)
C24 C23 1.448(14)
C11 H11A 0.9600
C11 H11B 0.9600
C11 H11C 0.9600
C26 C21 1.458(14)
C26 H26A 0.9600
C26 H26B 0.9600
C26 H26C 0.9600
C8 H8A 0.9600
C8 H8B 0.9600
C8 H8C 0.9600
Cl10 C100 1.770(12)
Cl11 C100 1.764(14)
C100 H10D 0.9700
C100 H10E 0.9700
